data_4348581
loop_
_publ_author_name
'Burt, Jennifer'
'Emsley, James W.'
'Levason, William'
'Reid, Gillian'
'Tinkler, Iain S.'

_publ_section_title
;
 Systematics of BX3 and BX2(+) Complexes (X = F, Cl, Br, I) with Neutral
 Diphosphine and Diarsine Ligands.
;
_journal_issue 17
_journal_name_full 'Inorganic chemistry'
_journal_page_first 8852
_journal_page_last 8864
_journal_paper_doi 10.1021/acs.inorgchem.6b01375
_journal_volume 55
_journal_year 2016
_chemical_formula_moiety 'C10 H24 B2 Br6 P2'
_chemical_formula_sum 'C10 H24 B2 Br6 P2'
_chemical_formula_weight 707.31
_space_group_crystal_system monoclinic
_space_group_IT_number 14
_space_group_name_Hall '-P 2ybc'
_space_group_name_H-M_alt 'P 1 21/c 1'
_atom_sites_solution_hydrogens geom
_atom_sites_solution_primary direct
_atom_sites_solution_secondary difmap
_audit_creation_method SHELXL-97
_cell_angle_alpha 90.00
_cell_angle_beta 112.219(7)
_cell_angle_gamma 90.00
_cell_formula_units_Z 2
_cell_length_a 11.412(7)
_cell_length_b 7.255(4)
_cell_length_c 14.002(9)
_cell_measurement_reflns_used 2772
_cell_measurement_temperature 446(2)
_cell_measurement_theta_max 27.5
_cell_measurement_theta_min 2.8
_cell_volume 1073.2(11)
_computing_cell_refinement
;
CrystalClear-SM Expert 2.1 b29 (Rigaku, 2013)
;
_computing_data_collection
;
CrystalClear-SM Expert 2.1 b29 (Rigaku, 2013)
;
_computing_data_reduction
;
CrystalClear-SM Expert 2.1 b29 (Rigaku, 2013)
;
_computing_structure_refinement 'SHELXL-97 (Sheldrick, 2008)'
_computing_structure_solution 'Superflip (Palatinus et al., 2007)'
_diffrn_ambient_temperature 446(2)
_diffrn_detector CCD
_diffrn_detector_area_resol_mean 28.5714
_diffrn_measured_fraction_theta_full 0.997
_diffrn_measured_fraction_theta_max 0.997
_diffrn_measurement_device
;
AFC12 (Right): Kappa 3 circle
;
_diffrn_measurement_device_type
;
Rigaku Saturn724+ (2x2 bin mode)
;
_diffrn_measurement_method 'profile data from \w-scans'
_diffrn_measurement_specimen_support Fiber
_diffrn_radiation_monochromator Confocal
_diffrn_radiation_type MoK\a
_diffrn_radiation_wavelength 0.71073
_diffrn_reflns_av_R_equivalents 0.0515
_diffrn_reflns_av_sigmaI/netI 0.0430
_diffrn_reflns_limit_h_max 13
_diffrn_reflns_limit_h_min -14
_diffrn_reflns_limit_k_max 9
_diffrn_reflns_limit_k_min -9
_diffrn_reflns_limit_l_max 17
_diffrn_reflns_limit_l_min -18
_diffrn_reflns_number 9120
_diffrn_reflns_theta_full 27.48
_diffrn_reflns_theta_max 27.48
_diffrn_reflns_theta_min 3.00
_diffrn_source 'Sealed Tube'
_diffrn_source_current 55.0
_diffrn_source_power 2.5
_diffrn_source_voltage 45.0
_exptl_absorpt_coefficient_mu 11.362
_exptl_absorpt_correction_T_max 0.6593
_exptl_absorpt_correction_T_min 0.5489
_exptl_absorpt_correction_type multi-scan
_exptl_absorpt_process_details 'CrystalClear-SM Expert 2.1 b29 (Rigaku, 2013)'
_exptl_crystal_colour colourless
_exptl_crystal_density_diffrn 2.189
_exptl_crystal_density_method 'not measured'
_exptl_crystal_description prism
_exptl_crystal_F_000 668
_exptl_crystal_size_max 0.06
_exptl_crystal_size_mid 0.05
_exptl_crystal_size_min 0.04
_refine_diff_density_max 0.719
_refine_diff_density_min -0.511
_refine_diff_density_rms 0.121
_refine_ls_extinction_method none
_refine_ls_goodness_of_fit_ref 0.918
_refine_ls_hydrogen_treatment constr
_refine_ls_matrix_type full
_refine_ls_number_parameters 93
_refine_ls_number_reflns 2452
_refine_ls_number_restraints 0
_refine_ls_restrained_S_all 0.918
_refine_ls_R_factor_all 0.0301
_refine_ls_R_factor_gt 0.0249
_refine_ls_shift/su_max 0.001
_refine_ls_shift/su_mean 0.000
_refine_ls_structure_factor_coef Fsqd
_refine_ls_weighting_details 'calc w=1/[\s^2^(Fo^2^)+(0.0226P)^2^+0.0000P] where P=(Fo^2^+2Fc^2^)/3'
_refine_ls_weighting_scheme calc
_refine_ls_wR_factor_gt 0.0546
_refine_ls_wR_factor_ref 0.0557
_reflns_number_gt 2083
_reflns_number_total 2452
_reflns_threshold_expression >2\s(I)
_cod_data_source_file ic6b01375_si_009.cif
_cod_data_source_block 2015JEBR27
_cod_original_sg_symbol_H-M 'P 21/c'
_cod_database_code 4348581

loop_
_symmetry_equiv_pos_as_xyz
'x, y, z'
'-x, y+1/2, -z+1/2'
'-x, -y, -z'
'x, -y-1/2, z-1/2'

loop_
_atom_site_label
_atom_site_type_symbol
_atom_site_fract_x
_atom_site_fract_y
_atom_site_fract_z
_atom_site_U_iso_or_equiv
_atom_site_adp_type
_atom_site_occupancy
_atom_site_symmetry_multiplicity
_atom_site_calc_flag
_atom_site_refinement_flags
Br1 Br 0.68238(3) 0.93824(4) 0.09344(2) 0.02429(9) Uani 1 1 d .
Br2 Br 0.88983(3) 0.82637(4) -0.00997(3) 0.02475(9) Uani 1 1 d .
Br3 Br 0.58449(3) 0.81924(4) -0.15391(2) 0.02689(9) Uani 1 1 d .
P1 P 0.70680(7) 0.52092(10) 0.02852(6) 0.01769(16) Uani 1 1 d .
C3 C 0.7937(3) 0.3650(4) -0.0213(2) 0.0223(6) Uani 1 1 d .
H3A H 0.8825 0.3986 0.0085 0.027 Uiso 1 1 calc R
H3B H 0.7861 0.2416 0.0024 0.027 Uiso 1 1 calc R
C2 C 0.9119(3) 0.5421(5) 0.2204(2) 0.0312(8) Uani 1 1 d .
H2A H 0.9625 0.4714 0.1924 0.047 Uiso 1 1 calc R
H2B H 0.9394 0.5188 0.2931 0.047 Uiso 1 1 calc R
H2C H 0.9210 0.6709 0.2092 0.047 Uiso 1 1 calc R
B1 B 0.7161(3) 0.7790(4) -0.0111(3) 0.0190(7) Uani 1 1 d .
C4 C 0.7533(4) 0.3595(5) -0.1379(3) 0.0388(9) Uani 1 1 d .
H4A H 0.6674 0.3171 -0.1686 0.058 Uiso 1 1 calc R
H4B H 0.8075 0.2770 -0.1558 0.058 Uiso 1 1 calc R
H4C H 0.7594 0.4809 -0.1629 0.058 Uiso 1 1 calc R
C5 C 0.5439(3) 0.4407(4) -0.0177(2) 0.0222(6) Uani 1 1 d .
H5A H 0.5106 0.4383 -0.0925 0.027 Uiso 1 1 calc R
H5B H 0.5430 0.3153 0.0060 0.027 Uiso 1 1 calc R
C1 C 0.7730(3) 0.4865(4) 0.1673(2) 0.0253(7) Uani 1 1 d .
H1A H 0.7233 0.5569 0.1974 0.030 Uiso 1 1 calc R
H1B H 0.7647 0.3574 0.1815 0.030 Uiso 1 1 calc R

loop_
_atom_site_aniso_label
_atom_site_aniso_U_11
_atom_site_aniso_U_22
_atom_site_aniso_U_33
_atom_site_aniso_U_23
_atom_site_aniso_U_13
_atom_site_aniso_U_12
Br1 0.03034(18) 0.01521(14) 0.03086(17) -0.00299(12) 0.01558(15) -0.00014(13)
Br2 0.02229(17) 0.02067(16) 0.03459(18) 0.00150(13) 0.01451(15) -0.00343(12)
Br3 0.02529(18) 0.03066(18) 0.02412(17) 0.00702(13) 0.00867(14) 0.00356(13)
P1 0.0202(4) 0.0136(3) 0.0218(4) 0.0000(3) 0.0108(3) -0.0004(3)
C3 0.0239(17) 0.0159(13) 0.0298(17) -0.0010(12) 0.0132(14) 0.0019(12)
C2 0.033(2) 0.0341(19) 0.0232(17) 0.0013(15) 0.0061(15) 0.0033(15)
B1 0.0170(17) 0.0172(15) 0.0228(17) 0.0006(13) 0.0076(14) -0.0009(13)
C4 0.035(2) 0.051(2) 0.0305(19) -0.0164(17) 0.0124(17) 0.0088(18)
C5 0.0213(16) 0.0162(14) 0.0335(17) -0.0039(13) 0.0152(14) -0.0047(12)
C1 0.0331(19) 0.0226(15) 0.0231(16) 0.0022(13) 0.0139(15) -0.0010(14)

loop_
_atom_type_symbol
_atom_type_description
_atom_type_scat_dispersion_real
_atom_type_scat_dispersion_imag
_atom_type_scat_source
C C 0.0033 0.0016 'International Tables Vol C Tables 4.2.6.8 and 6.1.1.4'
H H 0.0000 0.0000 'International Tables Vol C Tables 4.2.6.8 and 6.1.1.4'
B B 0.0013 0.0007 'International Tables Vol C Tables 4.2.6.8 and 6.1.1.4'
P P 0.1023 0.0942 'International Tables Vol C Tables 4.2.6.8 and 6.1.1.4'
Br Br -0.2901 2.4595 'International Tables Vol C Tables 4.2.6.8 and 6.1.1.4'

loop_
_geom_angle_atom_site_label_1
_geom_angle_atom_site_label_2
_geom_angle_atom_site_label_3
_geom_angle
_geom_angle_site_symmetry_1
C3 P1 C1 105.08(15) .
C3 P1 C5 107.36(14) .
C1 P1 C5 107.00(14) .
C3 P1 B1 112.98(14) .
C1 P1 B1 112.80(14) .
C5 P1 B1 111.18(14) .
C4 C3 P1 116.3(2) .
C4 C3 H3A 108.2 .
P1 C3 H3A 108.2 .
C4 C3 H3B 108.2 .
P1 C3 H3B 108.2 .
H3A C3 H3B 107.4 .
C1 C2 H2A 109.5 .
C1 C2 H2B 109.5 .
H2A C2 H2B 109.5 .
C1 C2 H2C 109.5 .
H2A C2 H2C 109.5 .
H2B C2 H2C 109.5 .
P1 B1 Br2 108.62(16) .
P1 B1 Br1 107.21(15) .
Br2 B1 Br1 110.84(16) .
P1 B1 Br3 108.55(16) .
Br2 B1 Br3 110.25(15) .
Br1 B1 Br3 111.25(16) .
C3 C4 H4A 109.5 .
C3 C4 H4B 109.5 .
H4A C4 H4B 109.5 .
C3 C4 H4C 109.5 .
H4A C4 H4C 109.5 .
H4B C4 H4C 109.5 .
C5 C5 P1 114.2(3) 3_665
C5 C5 H5A 108.7 3_665
P1 C5 H5A 108.7 .
C5 C5 H5B 108.7 3_665
P1 C5 H5B 108.7 .
H5A C5 H5B 107.6 .
C2 C1 P1 114.8(2) .
C2 C1 H1A 108.6 .
P1 C1 H1A 108.6 .
C2 C1 H1B 108.6 .
P1 C1 H1B 108.6 .
H1A C1 H1B 107.5 .

loop_
_geom_bond_atom_site_label_1
_geom_bond_atom_site_label_2
_geom_bond_distance
_geom_bond_site_symmetry_2
Br1 B1 2.013(3) .
Br2 B1 2.007(3) .
Br3 B1 2.017(4) .
P1 C3 1.809(3) .
P1 C1 1.816(3) .
P1 C5 1.817(3) .
P1 B1 1.967(3) .
C3 C4 1.519(5) .
C3 H3A 0.9700 .
C3 H3B 0.9700 .
C2 C1 1.529(5) .
C2 H2A 0.9600 .
C2 H2B 0.9600 .
C2 H2C 0.9600 .
C4 H4A 0.9600 .
C4 H4B 0.9600 .
C4 H4C 0.9600 .
C5 C5 1.539(5) 3_665
C5 H5A 0.9700 .
C5 H5B 0.9700 .
C1 H1A 0.9700 .
C1 H1B 0.9700 .

loop_
_geom_torsion_atom_site_label_1
_geom_torsion_atom_site_label_2
_geom_torsion_atom_site_label_3
_geom_torsion_atom_site_label_4
_geom_torsion
_geom_torsion_site_symmetry_4
C1 P1 C3 C4 177.5(2) .
C5 P1 C3 C4 63.8(3) .
B1 P1 C3 C4 -59.1(3) .
C3 P1 B1 Br2 -36.8(2) .
C1 P1 B1 Br2 82.21(18) .
C5 P1 B1 Br2 -157.58(14) .
C3 P1 B1 Br1 -156.62(15) .
C1 P1 B1 Br1 -37.6(2) .
C5 P1 B1 Br1 82.58(18) .
C3 P1 B1 Br3 83.10(19) .
C1 P1 B1 Br3 -157.90(14) .
C5 P1 B1 Br3 -37.70(18) .
C3 P1 C5 C5 -179.8(3) 3_665
C1 P1 C5 C5 67.8(3) 3_665
B1 P1 C5 C5 -55.8(3) 3_665
C3 P1 C1 C2 64.6(3) .
C5 P1 C1 C2 178.6(2) .
B1 P1 C1 C2 -58.9(3) .
